data_2207905
loop_
_publ_author_name
'Srinivasan Gokul Raj'
'Gubendiran Ramesh Kumar'
'Rajagopal Mohan'
'Ramasamy Jayavel'

_publ_section_title
;
 <small>L</small>-Histidinium trifluoroacetate
;
_journal_coeditor_code SU6250
_journal_issue 1
_journal_name_full 'Acta Crystallographica Section E'
_journal_page_first o5
_journal_page_last o7
_journal_paper_doi 10.1107/S1600536805038791
_journal_volume 62
_journal_year 2006
_chemical_formula_iupac 'C6 H10 N3 O2 +, C2 F3 O 2-'
_chemical_formula_moiety 'C6 H10 N3 O2 +, C2 F3 O 2-'
_chemical_formula_sum 'C8 H10 F3 N3 O4'
_chemical_formula_weight 269.19
_chemical_name_common 'L-Histidinium trifluoroacetate'
_chemical_name_systematic
;
L-Histidinium trifluoroacetate
;
_space_group_IT_number 1
_symmetry_cell_setting triclinic
_symmetry_space_group_name_Hall 'P 1'
_symmetry_space_group_name_H-M 'P 1'
_atom_sites_solution_hydrogens geom
_atom_sites_solution_primary direct
_atom_sites_solution_secondary difmap
_audit_creation_method SHELXL-97
_cell_angle_alpha 96.193(17)
_cell_angle_beta 99.853(13)
_cell_angle_gamma 102.106(13)
_cell_formula_units_Z 2
_cell_length_a 5.1724(6)
_cell_length_b 8.8183(12)
_cell_length_c 12.481(3)
_cell_measurement_reflns_used 25
_cell_measurement_temperature 293(2)
_cell_measurement_theta_max 30
_cell_measurement_theta_min 20
_cell_volume 542.27(17)
_computing_cell_refinement 'CAD-4 Software'
_computing_data_collection 'CAD-4 Software (Enraf--Nonius, 1997)'
_computing_data_reduction 'XCAD4 in WinGX (Farrugia, 1999)'
_computing_molecular_graphics 'ORTEP32 (Farrugia, 1997)'
_computing_publication_material SHELXL97
_computing_structure_refinement 'SHELXL97 (Sheldrick, 1997)'
_computing_structure_solution 'SIR92 (Burla <i>et al.</i>,  1989)'
_diffrn_ambient_temperature 293(2)
_diffrn_measured_fraction_theta_full 0.997
_diffrn_measured_fraction_theta_max 0.997
_diffrn_measurement_device_type 'Enraf--Nonius CAD-4'
_diffrn_measurement_method \w/2\q
_diffrn_radiation_monochromator graphite
_diffrn_radiation_source 'fine-focus sealed tube'
_diffrn_radiation_type CuK\a
_diffrn_radiation_wavelength 1.54180
_diffrn_reflns_av_R_equivalents 0.0007
_diffrn_reflns_av_sigmaI/netI 0.0103
_diffrn_reflns_limit_h_max 6
_diffrn_reflns_limit_h_min -6
_diffrn_reflns_limit_k_max 10
_diffrn_reflns_limit_k_min -10
_diffrn_reflns_limit_l_max 15
_diffrn_reflns_limit_l_min -14
_diffrn_reflns_number 2064
_diffrn_reflns_theta_full 67.95
_diffrn_reflns_theta_max 67.95
_diffrn_reflns_theta_min 3.64
_diffrn_standards_decay_% 0
_diffrn_standards_interval_time 60
_diffrn_standards_number 2
_exptl_absorpt_coefficient_mu 1.459
_exptl_absorpt_correction_T_max 0.864
_exptl_absorpt_correction_T_min 0.790
_exptl_absorpt_correction_type psi-scan
_exptl_absorpt_process_details '(North <i>et al.</i>,  1968)'
_exptl_crystal_colour brown
_exptl_crystal_density_diffrn 1.649
_exptl_crystal_density_method 'not measured'
_exptl_crystal_description block
_exptl_crystal_F_000 276
_exptl_crystal_size_max 0.2
_exptl_crystal_size_mid 0.2
_exptl_crystal_size_min 0.1
_refine_diff_density_max 0.420
_refine_diff_density_min -0.324
_refine_ls_abs_structure_details 'Flack (1983), 92 Friedel pairs'
_refine_ls_abs_structure_Flack 0.04(2)
_refine_ls_extinction_coef 0.055(4)
_refine_ls_extinction_expression Fc^*^=kFc[1+0.001xFc^2^\l^3^/sin(2\q)]^-1/4^
_refine_ls_extinction_method SHELXL97
_refine_ls_goodness_of_fit_ref 1.013
_refine_ls_hydrogen_treatment mixed
_refine_ls_matrix_type full
_refine_ls_number_parameters 382
_refine_ls_number_reflns 2063
_refine_ls_number_restraints 13
_refine_ls_restrained_S_all 1.009
_refine_ls_R_factor_all 0.0386
_refine_ls_R_factor_gt 0.0384
_refine_ls_shift/su_max 0.000
_refine_ls_shift/su_mean 0.000
_refine_ls_structure_factor_coef Fsqd
_refine_ls_weighting_details 'calc w=1/[\s^2^(Fo^2^)+(0.0775P)^2^+0.22P] where P=(Fo^2^+2Fc^2^)/3'
_refine_ls_weighting_scheme calc
_refine_ls_wR_factor_gt 0.1074
_refine_ls_wR_factor_ref 0.1076
_reflns_number_gt 2053
_reflns_number_total 2063
_reflns_threshold_expression I>2\s(I)
_cod_data_source_file su6250.cif
_cod_data_source_block I
_cod_original_cell_volume 542.26(16)
_cod_database_code 2207905
_cod_database_fobs_code 2207905

loop_
_symmetry_equiv_pos_as_xyz
'x, y, z'

loop_
_atom_site_label
_atom_site_fract_x
_atom_site_fract_y
_atom_site_fract_z
_atom_site_U_iso_or_equiv
_atom_site_adp_type
_atom_site_calc_flag
_atom_site_refinement_flags
_atom_site_occupancy
_atom_site_type_symbol
C1 0.8441(8) 0.2285(5) -0.2787(4) 0.0460(9) Uani d D 1 C
C2 1.1001(11) 0.1445(4) -0.1522(4) 0.0524(11) Uani d D 1 C
C3 1.0878(7) 0.3327(4) -0.2536(3) 0.0331(7) Uani d . 1 C
C4 1.1832(8) 0.4790(4) -0.2996(3) 0.0379(8) Uani d . 1 C
H4A 1.0329 0.4972 -0.3507 0.045 Uiso calc R 1 H
H4B 1.3199 0.4626 -0.3411 0.045 Uiso calc R 1 H
C5 1.3010(6) 0.6273(3) -0.2138(3) 0.0272(6) Uani d . 1 C
H5A 1.4381 0.6052 -0.1568 0.033 Uiso calc R 1 H
C6 1.4345(6) 0.7612(4) -0.2695(3) 0.0289(6) Uani d . 1 C
C7 1.0914(8) 0.4240(4) 0.0842(3) 0.0412(8) Uani d . 1 C
C8 0.8156(7) 0.3716(4) 0.0061(3) 0.0369(7) Uani d . 1 C
C9 0.9856(9) 0.9431(6) 0.5115(4) 0.0523(10) Uani d D 1 C
C10 0.6365(9) 0.7805(5) 0.4043(4) 0.0467(9) Uani d D 1 C
C11 0.8024(8) 0.8432(4) 0.3391(3) 0.0402(8) Uani d . 1 C
C12 0.7871(10) 0.8073(4) 0.2184(3) 0.0462(9) Uani d . 1 C
H12A 0.6122 0.7387 0.1858 0.055 Uiso calc R 1 H
H12B 0.9228 0.7497 0.2067 0.055 Uiso calc R 1 H
C13 0.8268(6) 0.9487(4) 0.1569(3) 0.0303(6) Uani d . 1 C
H13 0.9902 1.0259 0.1958 0.036 Uiso calc R 1 H
C14 0.8615(7) 0.8969(4) 0.0390(3) 0.0345(7) Uani d . 1 C
C15 0.7585(11) 1.3651(5) 0.3768(5) 0.0661(14) Uani d . 1 C
C16 0.5426(10) 1.2437(6) 0.4187(4) 0.0568(12) Uani d . 1 C
N1 0.8581(8) 0.1136(4) -0.2154(4) 0.0566(10) Uani d . 1 N
N2 1.2439(7) 0.2766(3) -0.1733(3) 0.0378(6) Uani d . 1 N
N3 1.0882(6) 0.6752(3) -0.1614(2) 0.0313(6) Uani d D 1 N
N4 1.0179(8) 0.9436(5) 0.4079(3) 0.0476(8) Uani d . 1 N
N5 0.7568(8) 0.8435(5) 0.5115(3) 0.0503(9) Uani d . 1 N
N6 0.5937(6) 1.0230(3) 0.1517(2) 0.0339(6) Uani d D 1 N
O1 1.6392(5) 0.7386(3) -0.3067(2) 0.0394(6) Uani d . 1 O
O2 1.3431(5) 0.8785(3) -0.2730(2) 0.0411(6) Uani d . 1 O
O3 0.6610(6) 0.2548(4) 0.0239(3) 0.0614(9) Uani d . 1 O
O4 0.7704(5) 0.4498(3) -0.0692(2) 0.0475(7) Uani d . 1 O
O5 1.0912(5) 0.8762(4) 0.0320(2) 0.0484(7) Uani d . 1 O
O6 0.6702(6) 0.8824(4) -0.0369(2) 0.0556(8) Uani d . 1 O
O7 0.4911(11) 1.2820(8) 0.5071(3) 0.1013(17) Uani d . 1 O
O8 0.4445(7) 1.1223(4) 0.3506(3) 0.0530(7) Uani d . 1 O
F1 1.0849(7) 0.5183(4) 0.1742(2) 0.0693(8) Uani d . 1 F
F2 1.2823(5) 0.5032(3) 0.0376(2) 0.0600(7) Uani d . 1 F
F3 1.1793(6) 0.3021(3) 0.1180(3) 0.0637(7) Uani d . 1 F
F4 0.9327(8) 1.2950(5) 0.3359(5) 0.1025(14) Uani d . 1 F
F5 0.6422(8) 1.4234(5) 0.2938(3) 0.0916(11) Uani d . 1 F
F6 0.8936(13) 1.4847(5) 0.4500(4) 0.130(2) Uani d . 1 F
H1 0.710(12) 0.017(7) -0.223(5) 0.058(14) Uiso d . 1 H
H1' 0.694(9) 0.218(10) -0.323(6) 0.11(3) Uiso d D 1 H
H2 1.407(11) 0.327(6) -0.141(4) 0.044(12) Uiso d . 1 H
H2' 1.183(9) 0.101(6) -0.104(3) 0.050(13) Uiso d D 1 H
H3A 0.996(8) 0.596(4) -0.128(3) 0.036(10) Uiso d D 1 H
H3B 0.970(9) 0.714(6) -0.210(4) 0.063(15) Uiso d D 1 H
H3C 1.163(10) 0.758(4) -0.104(3) 0.059(14) Uiso d D 1 H
H4 1.141(12) 0.986(7) 0.389(5) 0.057(16) Uiso d . 1 H
H5 0.727(11) 0.816(6) 0.567(5) 0.055(14) Uiso d . 1 H
H6A 0.440(5) 0.965(4) 0.103(3) 0.033(10) Uiso d D 1 H
H6B 0.614(9) 1.110(3) 0.115(3) 0.037(10) Uiso d D 1 H
H6C 0.578(15) 1.067(8) 0.221(3) 0.09(2) Uiso d D 1 H
H9' 1.104(10) 0.982(7) 0.569(3) 0.075(18) Uiso d D 1 H
H10' 0.489(6) 0.713(5) 0.377(4) 0.054(14) Uiso d D 1 H

loop_
_atom_site_aniso_label
_atom_site_aniso_U_11
_atom_site_aniso_U_22
_atom_site_aniso_U_33
_atom_site_aniso_U_12
_atom_site_aniso_U_13
_atom_site_aniso_U_23
C1 0.040(2) 0.0367(18) 0.052(2) -0.0070(15) 0.0130(18) -0.0066(16)
C2 0.084(3) 0.0276(17) 0.055(3) 0.0163(19) 0.029(2) 0.0160(17)
C3 0.0343(16) 0.0264(14) 0.0362(17) 0.0007(12) 0.0120(13) -0.0009(13)
C4 0.050(2) 0.0297(16) 0.0325(17) 0.0021(14) 0.0119(15) 0.0039(13)
C5 0.0297(14) 0.0246(14) 0.0265(14) 0.0023(11) 0.0062(11) 0.0082(11)
C6 0.0275(14) 0.0292(14) 0.0252(14) -0.0027(11) 0.0011(11) 0.0088(11)
C7 0.0461(19) 0.0408(18) 0.042(2) 0.0143(15) 0.0142(16) 0.0109(16)
C8 0.0408(18) 0.0362(17) 0.0415(19) 0.0124(14) 0.0183(15) 0.0174(15)
C9 0.057(2) 0.074(3) 0.0308(19) 0.018(2) 0.0151(18) 0.0149(19)
C10 0.059(2) 0.044(2) 0.045(2) 0.0155(18) 0.0230(19) 0.0195(17)
C11 0.059(2) 0.0395(17) 0.0339(18) 0.0221(16) 0.0195(16) 0.0208(15)
C12 0.076(3) 0.0374(18) 0.0330(18) 0.0198(18) 0.0196(18) 0.0114(15)
C13 0.0346(15) 0.0320(15) 0.0250(15) 0.0060(12) 0.0091(12) 0.0054(12)
C14 0.0380(17) 0.0360(16) 0.0265(16) 0.0012(13) 0.0086(13) 0.0025(12)
C15 0.072(3) 0.045(2) 0.067(3) 0.012(2) -0.017(3) -0.001(2)
C16 0.067(3) 0.075(3) 0.036(2) 0.039(2) 0.0035(19) 0.002(2)
N1 0.064(2) 0.0285(15) 0.072(3) -0.0132(15) 0.032(2) 0.0000(16)
N2 0.0411(16) 0.0304(13) 0.0410(16) 0.0032(12) 0.0113(13) 0.0069(12)
N3 0.0371(14) 0.0268(12) 0.0321(14) 0.0051(10) 0.0120(11) 0.0101(11)
N4 0.054(2) 0.064(2) 0.0331(17) 0.0189(17) 0.0187(15) 0.0212(15)
N5 0.068(2) 0.064(2) 0.0354(17) 0.0283(18) 0.0267(16) 0.0268(16)
N6 0.0382(14) 0.0367(14) 0.0284(14) 0.0082(12) 0.0094(11) 0.0079(11)
O1 0.0350(12) 0.0497(14) 0.0389(13) 0.0068(10) 0.0166(10) 0.0215(11)
O2 0.0462(13) 0.0314(11) 0.0503(14) 0.0079(10) 0.0146(11) 0.0208(11)
O3 0.0518(16) 0.0565(18) 0.080(2) 0.0037(13) 0.0146(16) 0.0421(17)
O4 0.0412(13) 0.0536(15) 0.0528(16) 0.0075(11) 0.0136(12) 0.0299(13)
O5 0.0405(13) 0.0647(17) 0.0360(14) 0.0072(12) 0.0134(11) -0.0089(12)
O6 0.0502(16) 0.083(2) 0.0282(13) 0.0158(15) 0.0020(12) -0.0051(13)
O7 0.115(3) 0.161(5) 0.0402(19) 0.070(3) 0.017(2) -0.010(2)
O8 0.0631(17) 0.0536(16) 0.0461(15) 0.0097(14) 0.0271(14) 0.0060(13)
F1 0.0872(19) 0.0697(17) 0.0504(15) 0.0236(15) 0.0151(14) -0.0059(13)
F2 0.0432(13) 0.0721(17) 0.0599(15) -0.0005(11) 0.0103(11) 0.0160(13)
F3 0.0614(15) 0.0599(15) 0.0738(18) 0.0265(12) 0.0020(13) 0.0210(13)
F4 0.078(2) 0.079(2) 0.160(4) 0.0144(18) 0.047(3) 0.031(3)
F5 0.107(3) 0.082(2) 0.070(2) 0.0078(19) -0.0181(19) 0.0230(17)
F6 0.189(5) 0.072(2) 0.079(3) -0.006(3) -0.047(3) -0.0087(19)

loop_
_atom_type_symbol
_atom_type_description
_atom_type_scat_dispersion_real
_atom_type_scat_dispersion_imag
_atom_type_scat_source
C C 0.0181 0.0091 'International Tables Vol C Tables 4.2.6.8 and 6.1.1.4'
H H 0.0000 0.0000 'International Tables Vol C Tables 4.2.6.8 and 6.1.1.4'
N N 0.0311 0.0180 'International Tables Vol C Tables 4.2.6.8 and 6.1.1.4'
O O 0.0492 0.0322 'International Tables Vol C Tables 4.2.6.8 and 6.1.1.4'
F F 0.0727 0.0534 'International Tables Vol C Tables 4.2.6.8 and 6.1.1.4'

loop_
_geom_angle_atom_site_label_1
_geom_angle_atom_site_label_2
_geom_angle_atom_site_label_3
_geom_angle
_geom_angle_publ_flag
N1 C1 C3 107.6(4) y
N1 C1 H1' 115(6) ?
C3 C1 H1' 137(6) ?
N1 C2 N2 108.7(4) y
N1 C2 H2' 136(4) ?
N2 C2 H2' 115(4) ?
C1 C3 N2 105.8(3) y
C1 C3 C4 129.9(4) ?
N2 C3 C4 124.3(3) y
C3 C4 C5 115.1(3) ?
C3 C4 H4A 108.5 ?
C5 C4 H4A 108.5 ?
C3 C4 H4B 108.5 ?
C5 C4 H4B 108.5 ?
H4A C4 H4B 107.5 ?
N3 C5 C6 109.6(2) y
N3 C5 C4 111.1(3) y
C6 C5 C4 109.4(3) ?
N3 C5 H5A 108.9 ?
C6 C5 H5A 108.9 ?
C4 C5 H5A 108.9 ?
O2 C6 O1 125.9(3) y
O2 C6 C5 119.4(3) y
O1 C6 C5 114.6(3) y
F3 C7 F1 106.8(3) y
F3 C7 F2 106.8(3) y
F1 C7 F2 106.2(3) y
F3 C7 C8 111.7(3) y
F1 C7 C8 112.3(3) y
F2 C7 C8 112.7(3) y
O3 C8 O4 126.4(4) y
O3 C8 C7 116.4(3) y
O4 C8 C7 117.2(3) y
N5 C9 N4 108.4(4) ?
N5 C9 H9' 123(5) ?
N4 C9 H9' 127(5) ?
C11 C10 N5 107.4(4) ?
C11 C10 H10' 121(4) ?
N5 C10 H10' 132(4) ?
C10 C11 N4 106.2(4) ?
C10 C11 C12 130.8(4) ?
N4 C11 C12 122.8(4) ?
C11 C12 C13 116.0(3) ?
C11 C12 H12A 108.3 ?
C13 C12 H12A 108.3 ?
C11 C12 H12B 108.3 ?
C13 C12 H12B 108.3 ?
H12A C12 H12B 107.4 ?
N6 C13 C12 111.0(3) ?
N6 C13 C14 109.4(3) ?
C12 C13 C14 109.9(3) ?
N6 C13 H13 108.8 ?
C12 C13 H13 108.8 ?
C14 C13 H13 108.8 ?
O6 C14 O5 126.7(3) ?
O6 C14 C13 118.4(3) ?
O5 C14 C13 114.9(3) ?
F6 C15 F5 106.3(4) ?
F6 C15 F4 108.7(6) ?
F5 C15 F4 104.6(5) ?
F6 C15 C16 115.0(5) ?
F5 C15 C16 110.5(4) ?
F4 C15 C16 111.1(4) ?
O7 C16 O8 130.2(6) ?
O7 C16 C15 117.4(5) ?
O8 C16 C15 112.4(4) ?
C2 N1 C1 109.0(3) y
C2 N1 H1 127(3) ?
C1 N1 H1 124(3) ?
C2 N2 C3 108.9(3) y
C2 N2 H2 128(3) ?
C3 N2 H2 123(3) ?
C5 N3 H3A 113(3) ?
C5 N3 H3B 112(4) ?
H3A N3 H3B 112(4) ?
C5 N3 H3C 111(3) ?
H3A N3 H3C 104(4) ?
H3B N3 H3C 105(5) ?
C9 N4 C11 109.5(4) ?
C9 N4 H4 126(5) ?
C11 N4 H4 124(4) ?
C9 N5 C10 108.4(3) ?
C9 N5 H5 120(4) ?
C10 N5 H5 130(4) ?
C13 N6 H6A 113(3) ?
C13 N6 H6B 113(3) ?
H6A N6 H6B 96(4) ?
C13 N6 H6C 112(5) ?
H6A N6 H6C 119(5) ?
H6B N6 H6C 102(5) ?

loop_
_geom_bond_atom_site_label_1
_geom_bond_atom_site_label_2
_geom_bond_distance
_geom_bond_publ_flag
C1 N1 1.357(6) y
C1 C3 1.360(5) ?
C1 H1' 0.85(6) ?
C2 N1 1.317(7) y
C2 N2 1.323(5) y
C2 H2' 0.847(11) ?
C3 N2 1.378(5) y
C3 C4 1.492(5) ?
C4 C5 1.539(4) ?
C4 H4A 0.9700 ?
C4 H4B 0.9700 ?
C5 N3 1.483(4) y
C5 C6 1.535(4) ?
C5 H5A 0.9800 ?
C6 O2 1.226(4) y
C6 O1 1.270(4) y
C7 F3 1.333(5) y
C7 F1 1.333(5) y
C7 F2 1.340(5) y
C7 C8 1.533(5) ?
C8 O3 1.231(5) y
C8 O4 1.243(5) y
C9 N5 1.318(7) ?
C9 N4 1.332(6) ?
C9 H9' 0.85(5) ?
C10 C11 1.357(6) ?
C10 N5 1.377(6) ?
C10 H10' 0.85(5) ?
C11 N4 1.363(6) ?
C11 C12 1.491(5) ?
C12 C13 1.530(5) ?
C12 H12A 0.9700 ?
C12 H12B 0.9700 ?
C13 N6 1.483(4) ?
C13 C14 1.544(4) ?
C13 H13 0.9800 ?
C14 O6 1.222(5) ?
C14 O5 1.255(5) ?
C15 F6 1.303(6) ?
C15 F5 1.316(6) ?
C15 F4 1.333(7) ?
C15 C16 1.577(8) ?
C16 O7 1.208(6) ?
C16 O8 1.247(6) ?
N1 H1 1.00(6) ?
N2 H2 0.87(5) ?
N3 H3A 0.93(5) ?
N3 H3B 0.93(5) ?
N3 H3C 0.93(5) ?
N4 H4 0.75(7) ?
N5 H5 0.79(6) ?
N6 H6A 0.93(5) ?
N6 H6B 0.93(5) ?
N6 H6C 0.93(5) ?

loop_
_geom_hbond_atom_site_label_D
_geom_hbond_atom_site_label_H
_geom_hbond_atom_site_label_A
_geom_hbond_site_symmetry_A
_geom_hbond_distance_DH
_geom_hbond_distance_HA
_geom_hbond_distance_DA
_geom_hbond_angle_DHA
N1 H1 O2 1_445 1.00(6) 1.99(6) 2.935(4) 157(5)
N2 H2 O4 1_655 0.87(5) 1.97(6) 2.838(4) 178(4)
N3 H3A O4 . 0.935(11) 1.855(13) 2.784(4) 172(4)
N3 H3B O1 1_455 0.93(5) 1.98(2) 2.884(4) 162(5)
N3 H3C O5 . 0.932(11) 2.03(3) 2.832(4) 144(5)
N4 H4 O8 1_655 0.75(7) 1.93(7) 2.681(5) 172(6)
N5 H5 O1 1_456 0.79(6) 1.87(6) 2.657(4) 176(6)
N6 H6A O5 1_455 0.926(11) 1.835(16) 2.740(4) 165(4)
N6 H6B O3 1_565 0.932(11) 1.806(14) 2.728(4) 170(4)
N6 H6C O8 . 0.93(5) 1.92(2) 2.827(4) 164(7)

loop_
_geom_torsion_atom_site_label_1
_geom_torsion_atom_site_label_2
_geom_torsion_atom_site_label_3
_geom_torsion_atom_site_label_4
_geom_torsion
_geom_torsion_publ_flag
N1 C1 C3 N2 -0.5(4) ?
N1 C1 C3 C4 179.2(3) ?
C1 C3 C4 C5 126.2(4) y
N2 C3 C4 C5 -54.1(5) y
C3 C4 C5 N3 -68.5(4) y
C3 C4 C5 C6 170.3(3) y
N3 C5 C6 O2 -5.9(4) ?
C4 C5 C6 O2 116.2(3) ?
N3 C5 C6 O1 172.8(3) ?
C4 C5 C6 O1 -65.1(3) ?
F3 C7 C8 O3 33.6(5) ?
F1 C7 C8 O3 -86.3(4) ?
F2 C7 C8 O3 153.9(4) ?
F3 C7 C8 O4 -145.9(4) ?
F1 C7 C8 O4 94.2(4) ?
F2 C7 C8 O4 -25.6(5) ?
N5 C10 C11 N4 -0.5(4) ?
N5 C10 C11 C12 173.7(4) ?
C10 C11 C12 C13 132.0(4) ?
N4 C11 C12 C13 -54.6(5) ?
C11 C12 C13 N6 -69.9(4) ?
C11 C12 C13 C14 168.9(3) y
N6 C13 C14 O6 -19.2(4) ?
C12 C13 C14 O6 102.9(4) ?
N6 C13 C14 O5 159.8(3) ?
C12 C13 C14 O5 -78.1(4) ?
F6 C15 C16 O7 11.0(7) ?
F5 C15 C16 O7 -109.4(5) ?
F4 C15 C16 O7 135.0(5) ?
F6 C15 C16 O8 -171.2(5) ?
F5 C15 C16 O8 68.4(5) ?
F4 C15 C16 O8 -47.2(5) ?
N2 C2 N1 C1 -0.2(5) ?
C3 C1 N1 C2 0.5(5) ?
N1 C2 N2 C3 -0.1(4) ?
C1 C3 N2 C2 0.4(4) ?
C4 C3 N2 C2 -179.3(3) ?
N5 C9 N4 C11 0.9(5) ?
C10 C11 N4 C9 -0.2(5) ?
C12 C11 N4 C9 -175.0(4) ?
N4 C9 N5 C10 -1.2(5) ?
C11 C10 N5 C9 1.0(5) ?

loop_
_cod_related_entry_id
_cod_related_entry_database
_cod_related_entry_code
1 ChemSpider 30654912
